data_2237953
loop_
_publ_author_name
'Wannalerse, Boontana'
'Pannil, Wilasinee'
'Loriang, Jaruwan'
'Tuntulani, Thawatchai'
'Duangthongyou, Tanwawan'

_publ_section_title
;
 2-Methoxy-1-(2-methoxy-4-nitronaphthalen-1-yl)-6-nitronaphthalene
;
_journal_coeditor_code LR2099
_journal_issue 5
_journal_name_full 'Acta Crystallographica Section E'
_journal_page_first o682
_journal_paper_doi 10.1107/S1600536813008660
_journal_volume 69
_journal_year 2013
_chemical_formula_iupac 'C22 H16 N2 O6'
_chemical_formula_moiety 'C22 H16 N2 O6'
_chemical_formula_sum 'C22 H16 N2 O6'
_chemical_formula_weight 404.37
_chemical_name_systematic
;
2-Methoxy-1-(2-methoxy-4-nitronaphthalen-1-yl)-6-nitronaphthalene
;
_space_group_IT_number 19
_symmetry_cell_setting orthorhombic
_symmetry_space_group_name_Hall 'P 2ac 2ab'
_symmetry_space_group_name_H-M 'P 21 21 21'
_atom_sites_solution_hydrogens geom
_atom_sites_solution_primary direct
_atom_sites_solution_secondary difmap
_audit_creation_method SHELXL-97
_cell_angle_alpha 90.00
_cell_angle_beta 90.00
_cell_angle_gamma 90.00
_cell_formula_units_Z 4
_cell_length_a 7.095(16)
_cell_length_b 15.14(4)
_cell_length_c 17.86(5)
_cell_measurement_reflns_used 1608
_cell_measurement_temperature 296(2)
_cell_measurement_theta_max 18.88
_cell_measurement_theta_min 2.65
_cell_volume 1918(9)
_computing_cell_refinement 'SAINT (Bruker, 2011)'
_computing_data_collection 'APEX2 (Bruker, 2011)'
_computing_data_reduction 'SAINT (Bruker, 2011)'
_computing_molecular_graphics 'SHELXTL (Sheldrick, 2008)'
_computing_publication_material 'SHELXTL (Sheldrick, 2008)'
_computing_structure_refinement 'SHELXL97 (Sheldrick, 2008)'
_computing_structure_solution 'SHELXS97 (Sheldrick, 2008)'
_diffrn_ambient_temperature 296(2)
_diffrn_measured_fraction_theta_full 0.984
_diffrn_measured_fraction_theta_max 0.984
_diffrn_measurement_device_type 'Bruker APEXII CCD'
_diffrn_measurement_method '\f and \w scans'
_diffrn_radiation_monochromator graphite
_diffrn_radiation_source 'fine-focus sealed tube'
_diffrn_radiation_type MoK\a
_diffrn_radiation_wavelength 0.71073
_diffrn_reflns_av_R_equivalents 0.0227
_diffrn_reflns_av_sigmaI/netI 0.0308
_diffrn_reflns_limit_h_max 8
_diffrn_reflns_limit_h_min -6
_diffrn_reflns_limit_k_max 17
_diffrn_reflns_limit_k_min 0
_diffrn_reflns_limit_l_max 20
_diffrn_reflns_limit_l_min 0
_diffrn_reflns_number 3043
_diffrn_reflns_theta_full 24.76
_diffrn_reflns_theta_max 24.76
_diffrn_reflns_theta_min 2.92
_exptl_absorpt_coefficient_mu 0.104
_exptl_absorpt_correction_type none
_exptl_crystal_colour brown
_exptl_crystal_density_diffrn 1.400
_exptl_crystal_density_method 'not measured'
_exptl_crystal_description bar
_exptl_crystal_F_000 840
_exptl_crystal_size_max 0.36
_exptl_crystal_size_mid 0.16
_exptl_crystal_size_min 0.14
_refine_diff_density_max 0.100
_refine_diff_density_min -0.158
_refine_ls_extinction_method none
_refine_ls_goodness_of_fit_ref 1.010
_refine_ls_hydrogen_treatment constr
_refine_ls_matrix_type full
_refine_ls_number_parameters 292
_refine_ls_number_reflns 1881
_refine_ls_number_restraints 0
_refine_ls_restrained_S_all 1.010
_refine_ls_R_factor_all 0.0537
_refine_ls_R_factor_gt 0.0345
_refine_ls_shift/su_max 0.000
_refine_ls_shift/su_mean 0.000
_refine_ls_structure_factor_coef Fsqd
_refine_ls_weighting_details 'calc w=1/[\s^2^(Fo^2^)+(0.0534P)^2^+0.0581P] where P=(Fo^2^+2Fc^2^)/3'
_refine_ls_weighting_scheme calc
_refine_ls_wR_factor_gt 0.0801
_refine_ls_wR_factor_ref 0.0901
_reflns_number_gt 1440
_reflns_number_total 1881
_reflns_threshold_expression I>2sigma(I)
_cod_data_source_file lr2099.cif
_cod_data_source_block I
_cod_database_code 2237953
_cod_database_fobs_code 2237953

loop_
_symmetry_equiv_pos_as_xyz
'x, y, z'
'-x+1/2, -y, z+1/2'
'x+1/2, -y+1/2, -z'
'-x, y+1/2, -z+1/2'

loop_
_atom_site_type_symbol
_atom_site_label
_atom_site_fract_x
_atom_site_fract_y
_atom_site_fract_z
_atom_site_U_iso_or_equiv
_atom_site_adp_type
_atom_site_calc_flag
_atom_site_refinement_flags
_atom_site_occupancy
_atom_site_symmetry_multiplicity
_atom_site_disorder_assembly
_atom_site_disorder_group
O O1 0.1345(6) 0.40153(18) 0.28224(16) 0.1209(13) Uani d . 1 1 . .
O O2 0.1746(4) 0.46589(15) 0.38886(16) 0.0921(8) Uani d . 1 1 . .
O O3 0.2362(3) -0.03073(11) 0.59542(10) 0.0567(6) Uani d . 1 1 . .
O O6 0.5329(3) 0.02923(12) 0.40128(11) 0.0520(5) Uani d . 1 1 . .
N N1 0.1607(4) 0.39888(18) 0.35029(19) 0.0688(8) Uani d . 1 1 . .
N N2 0.3170(5) -0.25427(17) 0.30186(17) 0.0626(7) Uani d . 1 1 . .
C C1 0.1670(4) 0.31102(18) 0.38691(17) 0.0480(7) Uani d . 1 1 . .
C C2 0.1735(4) 0.23483(18) 0.34021(16) 0.0515(7) Uani d . 1 1 . .
H H2 0.1702 0.2405 0.2884 0.062 Uiso calc R 1 1 . .
C C3 0.1849(4) 0.15274(19) 0.37294(15) 0.0484(7) Uani d . 1 1 . .
H H3 0.1889 0.1028 0.3426 0.058 Uiso calc R 1 1 . .
C C4 0.1908(4) 0.14237(16) 0.45239(15) 0.0393(6) Uani d . 1 1 . .
C C5 0.2108(4) 0.05732(16) 0.48721(14) 0.0405(6) Uani d . 1 1 A .
C C6 0.2104(4) 0.05224(16) 0.56536(14) 0.0437(7) Uani d . 1 1 . .
C C7 0.1857(4) 0.12987(18) 0.61018(16) 0.0496(7) Uani d . 1 1 . .
H H7 0.1817 0.1252 0.6621 0.059 Uiso calc R 1 1 . .
C C8 0.1679(4) 0.21108(18) 0.57691(15) 0.0478(7) Uani d . 1 1 . .
H H8 0.1519 0.2608 0.6068 0.057 Uiso calc R 1 1 . .
C C9 0.1735(4) 0.22098(16) 0.49791(15) 0.0411(7) Uani d . 1 1 . .
C C10 0.1630(4) 0.30550(17) 0.46272(17) 0.0474(7) Uani d . 1 1 . .
H H10 0.1534 0.3564 0.4916 0.057 Uiso calc R 1 1 . .
C C11 0.2143(6) -0.0425(2) 0.67474(16) 0.0815(11) Uani d . 1 1 . .
H H11A 0.0950 -0.0188 0.6902 0.122 Uiso calc R 1 1 . .
H H11B 0.3140 -0.0122 0.7005 0.122 Uiso calc R 1 1 . .
H H11C 0.2192 -0.1043 0.6865 0.122 Uiso calc R 1 1 . .
C C12 0.2779(4) -0.17661(17) 0.35106(14) 0.0447(7) Uani d . 1 1 A .
C C13 0.1069(4) -0.17088(17) 0.39423(15) 0.0442(7) Uani d . 1 1 . .
C C14 -0.0412(4) -0.23552(19) 0.39645(17) 0.0565(8) Uani d . 1 1 A .
H H14 -0.0313 -0.2861 0.3672 0.068 Uiso calc R 1 1 . .
C C15 -0.1982(5) -0.2240(2) 0.44130(18) 0.0622(9) Uani d . 1 1 . .
H H15 -0.2907 -0.2675 0.4428 0.075 Uiso calc R 1 1 A .
C C16 -0.2194(5) -0.1468(2) 0.48479(17) 0.0606(8) Uani d . 1 1 A .
H H16 -0.3267 -0.1390 0.5140 0.073 Uiso calc R 1 1 . .
C C17 -0.0808(4) -0.08277(19) 0.48406(15) 0.0493(7) Uani d . 1 1 . .
H H17 -0.0969 -0.0322 0.5129 0.059 Uiso calc R 1 1 A .
C C18 0.0887(4) -0.09202(16) 0.43966(15) 0.0410(6) Uani d . 1 1 A .
C C19 0.2341(4) -0.02545(16) 0.44096(13) 0.0396(6) Uani d . 1 1 . .
C C20 0.3965(4) -0.03611(16) 0.39655(15) 0.0414(6) Uani d . 1 1 A .
C C21 0.4176(4) -0.11250(16) 0.35163(15) 0.0445(7) Uani d . 1 1 . .
H H21 0.5252 -0.1197 0.3225 0.053 Uiso calc R 1 1 A .
C C22 0.6813(4) 0.0311(2) 0.34571(16) 0.0582(8) Uani d . 1 1 . .
H H22A 0.6268 0.0373 0.2968 0.087 Uiso calc R 1 1 . .
H H22B 0.7521 -0.0228 0.3481 0.087 Uiso calc R 1 1 . .
H H22C 0.7634 0.0802 0.3554 0.087 Uiso calc R 1 1 . .
O O4A 0.448(2) -0.2544(8) 0.2597(5) 0.093(3) Uani d P 0.586(15) 1 A 1
O O5A 0.1822(7) -0.2895(6) 0.2681(5) 0.099(4) Uani d P 0.586(15) 1 A 1
O O4B 0.479(2) -0.2756(12) 0.2933(11) 0.098(5) Uani d P 0.414(15) 1 A 2
O O5B 0.250(2) -0.3295(4) 0.3232(8) 0.114(6) Uani d P 0.414(15) 1 A 2

loop_
_atom_site_aniso_label
_atom_site_aniso_U_11
_atom_site_aniso_U_22
_atom_site_aniso_U_33
_atom_site_aniso_U_12
_atom_site_aniso_U_13
_atom_site_aniso_U_23
O1 0.222(4) 0.0738(17) 0.0670(17) 0.010(2) 0.024(2) 0.0264(15)
O2 0.118(2) 0.0473(14) 0.111(2) -0.0124(14) -0.0229(18) 0.0075(15)
O3 0.0807(14) 0.0467(11) 0.0425(10) 0.0087(11) 0.0065(11) 0.0015(10)
O6 0.0450(10) 0.0511(11) 0.0599(12) -0.0070(9) 0.0132(10) -0.0137(11)
N1 0.0765(19) 0.0542(17) 0.076(2) -0.0037(15) 0.0094(17) 0.0106(17)
N2 0.078(2) 0.0498(17) 0.0600(19) 0.0029(17) -0.0004(18) -0.0139(15)
C1 0.0424(15) 0.0427(15) 0.059(2) 0.0005(14) 0.0053(14) 0.0083(14)
C2 0.0532(17) 0.0575(18) 0.0437(17) 0.0017(16) 0.0024(14) 0.0016(16)
C3 0.0540(18) 0.0464(16) 0.0449(16) 0.0049(16) 0.0043(15) -0.0033(13)
C4 0.0341(14) 0.0427(15) 0.0411(15) 0.0013(13) 0.0030(12) -0.0026(13)
C5 0.0412(15) 0.0388(14) 0.0414(14) 0.0023(13) 0.0053(12) -0.0060(12)
C6 0.0462(16) 0.0440(15) 0.0409(15) 0.0012(14) 0.0035(13) -0.0002(13)
C7 0.0568(17) 0.0544(18) 0.0375(16) 0.0021(15) 0.0052(15) -0.0068(14)
C8 0.0513(16) 0.0459(16) 0.0462(17) 0.0036(14) 0.0055(14) -0.0123(14)
C9 0.0368(14) 0.0408(14) 0.0457(16) 0.0006(14) 0.0026(12) -0.0035(13)
C10 0.0407(15) 0.0413(15) 0.0601(19) 0.0005(13) 0.0069(14) -0.0085(15)
C11 0.136(3) 0.0622(19) 0.0467(18) 0.007(2) 0.020(2) 0.0107(16)
C12 0.0596(18) 0.0376(14) 0.0368(14) 0.0100(15) -0.0055(14) -0.0056(13)
C13 0.0510(16) 0.0395(14) 0.0420(16) 0.0047(14) -0.0071(13) 0.0053(14)
C14 0.069(2) 0.0482(16) 0.053(2) -0.0082(16) -0.0136(17) 0.0005(16)
C15 0.063(2) 0.0585(19) 0.065(2) -0.0234(18) -0.0104(18) 0.0144(17)
C16 0.0518(19) 0.072(2) 0.0583(19) -0.0074(18) 0.0034(16) 0.0146(18)
C17 0.0500(16) 0.0501(15) 0.0479(17) 0.0034(16) 0.0036(14) 0.0059(15)
C18 0.0470(15) 0.0383(14) 0.0376(14) 0.0025(14) -0.0040(13) 0.0072(13)
C19 0.0446(15) 0.0393(14) 0.0349(14) 0.0036(13) 0.0002(13) 0.0014(12)
C20 0.0461(15) 0.0379(14) 0.0403(15) 0.0036(13) -0.0008(13) -0.0042(14)
C21 0.0471(16) 0.0456(15) 0.0408(16) 0.0078(14) 0.0020(13) -0.0045(14)
C22 0.0557(18) 0.0656(19) 0.0532(17) -0.0046(17) 0.0131(16) -0.0008(17)
O4A 0.132(9) 0.072(5) 0.075(5) -0.014(5) 0.053(6) -0.031(4)
O5A 0.085(3) 0.096(6) 0.117(7) -0.003(3) -0.020(3) -0.061(5)
O4B 0.073(5) 0.095(10) 0.125(13) 0.021(6) 0.005(8) -0.052(9)
O5B 0.194(12) 0.035(4) 0.112(9) -0.022(5) 0.071(9) -0.015(4)

loop_
_atom_type_symbol
_atom_type_description
_atom_type_scat_dispersion_real
_atom_type_scat_dispersion_imag
_atom_type_scat_source
C C 0.0033 0.0000 'International Tables Vol C Tables 4.2.6.8 and 6.1.1.4'
H H 0.0000 0.0000 'International Tables Vol C Tables 4.2.6.8 and 6.1.1.4'
N N 0.0061 0.0000 'International Tables Vol C Tables 4.2.6.8 and 6.1.1.4'
O O 0.0106 0.0000 'International Tables Vol C Tables 4.2.6.8 and 6.1.1.4'

loop_
_geom_angle_atom_site_label_1
_geom_angle_atom_site_label_2
_geom_angle_atom_site_label_3
_geom_angle
C6 O3 C11 118.9(2)
C20 O6 C22 118.7(2)
O1 N1 O2 122.6(3)
O1 N1 C1 118.0(3)
O2 N1 C1 119.4(3)
O4A N2 O4B 34.8(7)
O4A N2 O5A 106.8(8)
O4B N2 O5A 123.8(9)
O4A N2 O5B 118.1(8)
O4B N2 O5B 98.9(13)
O5A N2 O5B 58.9(5)
O4A N2 C12 121.1(6)
O4B N2 C12 117.6(8)
O5A N2 C12 118.5(4)
O5B N2 C12 116.9(4)
C10 C1 C2 122.4(3)
C10 C1 N1 119.6(3)
C2 C1 N1 118.0(3)
C3 C2 C1 119.0(3)
C3 C2 H2 120.5
C1 C2 H2 120.5
C2 C3 C4 121.6(3)
C2 C3 H3 119.2
C4 C3 H3 119.2
C3 C4 C5 122.1(2)
C3 C4 C9 117.7(3)
C5 C4 C9 120.2(3)
C6 C5 C4 118.8(2)
C6 C5 C19 120.0(2)
C4 C5 C19 121.2(3)
O3 C6 C5 116.0(2)
O3 C6 C7 123.1(3)
C5 C6 C7 120.9(3)
C8 C7 C6 120.3(3)
C8 C7 H7 119.8
C6 C7 H7 119.8
C7 C8 C9 121.5(2)
C7 C8 H8 119.2
C9 C8 H8 119.2
C8 C9 C10 122.1(2)
C8 C9 C4 118.3(3)
C10 C9 C4 119.6(3)
C1 C10 C9 119.6(3)
C1 C10 H10 120.2
C9 C10 H10 120.2
O3 C11 H11A 109.5
O3 C11 H11B 109.5
H11A C11 H11B 109.5
O3 C11 H11C 109.5
H11A C11 H11C 109.5
H11B C11 H11C 109.5
C21 C12 C13 123.8(3)
C21 C12 N2 115.0(3)
C13 C12 N2 121.3(3)
C14 C13 C12 126.2(3)
C14 C13 C18 118.7(3)
C12 C13 C18 115.1(2)
C15 C14 C13 121.3(3)
C15 C14 H14 119.4
C13 C14 H14 119.4
C14 C15 C16 120.6(3)
C14 C15 H15 119.7
C16 C15 H15 119.7
C17 C16 C15 120.0(3)
C17 C16 H16 120.0
C15 C16 H16 120.0
C16 C17 C18 121.9(3)
C16 C17 H17 119.0
C18 C17 H17 119.0
C19 C18 C17 121.2(3)
C19 C18 C13 121.4(3)
C17 C18 C13 117.4(2)
C20 C19 C18 119.7(3)
C20 C19 C5 119.5(2)
C18 C19 C5 120.7(2)
O6 C20 C19 117.1(2)
O6 C20 C21 122.9(3)
C19 C20 C21 120.0(2)
C12 C21 C20 120.0(3)
C12 C21 H21 120.0
C20 C21 H21 120.0
O6 C22 H22A 109.5
O6 C22 H22B 109.5
H22A C22 H22B 109.5
O6 C22 H22C 109.5
H22A C22 H22C 109.5
H22B C22 H22C 109.5

loop_
_geom_bond_atom_site_label_1
_geom_bond_atom_site_label_2
_geom_bond_distance
O1 N1 1.230(5)
O2 N1 1.230(4)
O3 C6 1.378(4)
O3 C11 1.436(5)
O6 C20 1.386(4)
O6 C22 1.447(4)
N1 C1 1.483(5)
N2 O4A 1.193(12)
N2 O4B 1.206(17)
N2 O5A 1.250(5)
N2 O5B 1.292(7)
N2 C12 1.494(4)
C1 C10 1.357(5)
C1 C2 1.424(5)
C2 C3 1.376(5)
C2 H2 0.9300
C3 C4 1.428(5)
C3 H3 0.9300
C4 C5 1.437(5)
C4 C9 1.447(5)
C5 C6 1.398(5)
C5 C19 1.510(5)
C6 C7 1.433(5)
C7 C8 1.371(5)
C7 H7 0.9300
C8 C9 1.419(5)
C8 H8 0.9300
C9 C10 1.428(5)
C10 H10 0.9300
C11 H11A 0.9600
C11 H11B 0.9600
C11 H11C 0.9600
C12 C21 1.387(5)
C12 C13 1.440(5)
C13 C14 1.436(5)
C13 C18 1.449(5)
C14 C15 1.383(5)
C14 H14 0.9300
C15 C16 1.412(5)
C15 H15 0.9300
C16 C17 1.381(5)
C16 H16 0.9300
C17 C18 1.448(5)
C17 H17 0.9300
C18 C19 1.442(4)
C19 C20 1.408(4)
C20 C21 1.416(4)
C21 H21 0.9300
C22 H22A 0.9600
C22 H22B 0.9600
C22 H22C 0.9600

loop_
_geom_hbond_atom_site_label_D
_geom_hbond_atom_site_label_H
_geom_hbond_atom_site_label_A
_geom_hbond_site_symmetry_A
_geom_hbond_distance_DH
_geom_hbond_distance_HA
_geom_hbond_distance_DA
_geom_hbond_angle_DHA
C17 H17 O2 3_456 0.93 2.59 3.361(10) 140

loop_
_geom_torsion_atom_site_label_1
_geom_torsion_atom_site_label_2
_geom_torsion_atom_site_label_3
_geom_torsion_atom_site_label_4
_geom_torsion
O1 N1 C1 C10 -168.7(3)
O2 N1 C1 C10 8.6(5)
O1 N1 C1 C2 10.1(5)
O2 N1 C1 C2 -172.6(3)
C10 C1 C2 C3 -3.1(4)
N1 C1 C2 C3 178.2(3)
C1 C2 C3 C4 -0.2(4)
C2 C3 C4 C5 -177.3(3)
C2 C3 C4 C9 3.5(4)
C3 C4 C5 C6 -178.3(3)
C9 C4 C5 C6 0.9(4)
C3 C4 C5 C19 2.3(4)
C9 C4 C5 C19 -178.4(2)
C11 O3 C6 C5 -172.4(3)
C11 O3 C6 C7 8.0(4)
C4 C5 C6 O3 -178.0(2)
C19 C5 C6 O3 1.4(4)
C4 C5 C6 C7 1.6(4)
C19 C5 C6 C7 -179.1(2)
O3 C6 C7 C8 177.5(3)
C5 C6 C7 C8 -2.1(4)
C6 C7 C8 C9 0.0(5)
C7 C8 C9 C10 -177.4(3)
C7 C8 C9 C4 2.5(4)
C3 C4 C9 C8 176.4(2)
C5 C4 C9 C8 -2.9(4)
C3 C4 C9 C10 -3.8(4)
C5 C4 C9 C10 176.9(3)
C2 C1 C10 C9 2.7(5)
N1 C1 C10 C9 -178.5(2)
C8 C9 C10 C1 -179.3(3)
C4 C9 C10 C1 0.8(4)
O4A N2 C12 C21 -9.0(9)
O4B N2 C12 C21 30.9(12)
O5A N2 C12 C21 -144.3(7)
O5B N2 C12 C21 148.3(10)
O4A N2 C12 C13 171.3(8)
O4B N2 C12 C13 -148.8(11)
O5A N2 C12 C13 36.0(7)
O5B N2 C12 C13 -31.5(11)
C21 C12 C13 C14 -179.3(3)
N2 C12 C13 C14 0.5(4)
C21 C12 C13 C18 0.0(4)
N2 C12 C13 C18 179.7(2)
C12 C13 C14 C15 178.6(3)
C18 C13 C14 C15 -0.6(4)
C13 C14 C15 C16 1.7(4)
C14 C15 C16 C17 -1.4(5)
C15 C16 C17 C18 -0.1(4)
C16 C17 C18 C19 -178.5(3)
C16 C17 C18 C13 1.2(4)
C14 C13 C18 C19 178.8(2)
C12 C13 C18 C19 -0.5(3)
C14 C13 C18 C17 -0.9(3)
C12 C13 C18 C17 179.8(2)
C17 C18 C19 C20 -179.4(2)
C13 C18 C19 C20 0.9(4)
C17 C18 C19 C5 -1.8(4)
C13 C18 C19 C5 178.6(2)
C6 C5 C19 C20 -114.4(3)
C4 C5 C19 C20 64.9(3)
C6 C5 C19 C18 68.0(3)
C4 C5 C19 C18 -112.7(3)
C22 O6 C20 C19 -166.9(2)
C22 O6 C20 C21 15.2(4)
C18 C19 C20 O6 -178.8(2)
C5 C19 C20 O6 3.5(3)
C18 C19 C20 C21 -0.8(4)
C5 C19 C20 C21 -178.5(2)
C13 C12 C21 C20 0.1(4)
N2 C12 C21 C20 -179.6(2)
O6 C20 C21 C12 178.2(2)
C19 C20 C21 C12 0.3(4)
